data_4035722
loop_
_publ_author_name
'Bri\<sar, Rok'
'Unglaube, Felix'
'Hollmann, Dirk'
'Jiao, Haijun'
'Mej\'ia, Esteban'

_publ_section_title
;
 Aerobic Oxidative Homo- and Cross-Coupling of Amines Catalyzed by
 Phenazine Radical Cations.
;
_journal_issue 21
_journal_name_full 'The Journal of organic chemistry'
_journal_page_first 13481
_journal_page_last 13490
_journal_paper_doi 10.1021/acs.joc.8b02345
_journal_volume 83
_journal_year 2018
_chemical_formula_sum 'C24 H18 N2'
_chemical_formula_weight 334.40
_space_group_crystal_system monoclinic
_space_group_IT_number 14
_space_group_name_Hall '-P 2yn'
_space_group_name_H-M_alt 'P 1 21/n 1'
_atom_sites_solution_hydrogens geom
_audit_creation_method SHELXL-2014/7
_cell_angle_alpha 90
_cell_angle_beta 108.2624(15)
_cell_angle_gamma 90
_cell_formula_units_Z 4
_cell_length_a 8.9486(4)
_cell_length_b 20.9444(9)
_cell_length_c 9.7258(4)
_cell_measurement_reflns_used 9925
_cell_measurement_temperature 150(2)
_cell_measurement_theta_max 30.54
_cell_measurement_theta_min 2.59
_cell_volume 1731.03(13)
_computing_cell_refinement 'SAINT (Bruker, 2013)'
_computing_data_collection 'APEX2 (Bruker, 2014)'
_computing_data_reduction SAINT
_computing_structure_refinement 'SHELXL-2014/7 (Sheldrick, 2015)'
_computing_structure_solution 'SHELXS-97 (Sheldrick, 2008)'
_diffrn_ambient_temperature 150(2)
_diffrn_detector_area_resol_mean 8.3333
_diffrn_measured_fraction_theta_full 1.000
_diffrn_measured_fraction_theta_max 1.000
_diffrn_measurement_device_type 'Bruker APEX-II CCD'
_diffrn_measurement_method '\f and \w scans'
_diffrn_radiation_type MoK\a
_diffrn_radiation_wavelength 0.71073
_diffrn_reflns_av_R_equivalents 0.0287
_diffrn_reflns_av_unetI/netI 0.0164
_diffrn_reflns_Laue_measured_fraction_full 1.000
_diffrn_reflns_Laue_measured_fraction_max 1.000
_diffrn_reflns_limit_h_max 11
_diffrn_reflns_limit_h_min -11
_diffrn_reflns_limit_k_max 27
_diffrn_reflns_limit_k_min -27
_diffrn_reflns_limit_l_max 12
_diffrn_reflns_limit_l_min -12
_diffrn_reflns_number 32081
_diffrn_reflns_point_group_measured_fraction_full 1.000
_diffrn_reflns_point_group_measured_fraction_max 1.000
_diffrn_reflns_theta_full 25.242
_diffrn_reflns_theta_max 27.998
_diffrn_reflns_theta_min 1.945
_diffrn_source 'fine-focus sealed tube'
_exptl_absorpt_coefficient_mu 0.075
_exptl_absorpt_correction_T_max 0.99
_exptl_absorpt_correction_T_min 0.95
_exptl_absorpt_correction_type multi-scan
_exptl_absorpt_process_details 'SADABS (Bruker, 2014)'
_exptl_crystal_colour yellow
_exptl_crystal_density_diffrn 1.283
_exptl_crystal_description prism
_exptl_crystal_F_000 704
_exptl_crystal_size_max 0.265
_exptl_crystal_size_mid 0.248
_exptl_crystal_size_min 0.152
_refine_diff_density_max 0.235
_refine_diff_density_min -0.168
_refine_diff_density_rms 0.036
_refine_ls_extinction_method none
_refine_ls_goodness_of_fit_ref 1.044
_refine_ls_hydrogen_treatment constr
_refine_ls_matrix_type full
_refine_ls_number_parameters 235
_refine_ls_number_reflns 4171
_refine_ls_number_restraints 0
_refine_ls_restrained_S_all 1.044
_refine_ls_R_factor_all 0.0520
_refine_ls_R_factor_gt 0.0406
_refine_ls_shift/su_max 0.000
_refine_ls_shift/su_mean 0.000
_refine_ls_structure_factor_coef Fsqd
_refine_ls_weighting_details 'w=1/[\s^2^(Fo^2^)+(0.0591P)^2^+0.4136P] where P=(Fo^2^+2Fc^2^)/3'
_refine_ls_weighting_scheme calc
_refine_ls_wR_factor_gt 0.1097
_refine_ls_wR_factor_ref 0.1195
_reflns_Friedel_coverage 0.000
_reflns_number_gt 3391
_reflns_number_total 4171
_reflns_threshold_expression 'I > 2\s(I)'
_cod_data_source_file jo8b02345_si_002.cif
_cod_data_source_block AX1368
_cod_original_sg_symbol_H-M 'P 21/n'
_cod_database_code 4035722
_shelx_shelxl_version_number 2014/7
_shelx_space_group_comment
;
The symmetry employed for this shelxl refinement is uniquely defined
by the following loop, which should always be used as a source of
symmetry information in preference to the above space-group names.
They are only intended as comments.
;

loop_
_space_group_symop_operation_xyz
'x, y, z'
'-x+1/2, y+1/2, -z+1/2'
'-x, -y, -z'
'x-1/2, -y-1/2, z-1/2'

loop_
_atom_site_label
_atom_site_type_symbol
_atom_site_fract_x
_atom_site_fract_y
_atom_site_fract_z
_atom_site_U_iso_or_equiv
_atom_site_adp_type
_atom_site_occupancy
_atom_site_site_symmetry_order
_atom_site_calc_flag
_atom_site_refinement_flags_posn
_atom_site_refinement_flags_adp
C1 C -0.05976(13) 0.20149(5) 0.69254(12) 0.0251(2) Uani 1 1 d . .
C2 C -0.14494(13) 0.14422(5) 0.68306(11) 0.0250(2) Uani 1 1 d . .
C3 C 0.10183(12) 0.08469(5) 0.76293(11) 0.0247(2) Uani 1 1 d . .
C4 C 0.18656(13) 0.14207(5) 0.77246(11) 0.0248(2) Uani 1 1 d . .
C5 C -0.14013(14) 0.25892(5) 0.66473(13) 0.0310(3) Uani 1 1 d . .
H5 H -0.0831 0.2977 0.6718 0.037 Uiso 1 1 calc R U
C6 C -0.30391(15) 0.26055(6) 0.62640(15) 0.0376(3) Uani 1 1 d . .
H6 H -0.3579 0.3002 0.6077 0.045 Uiso 1 1 calc R U
C7 C -0.38701(15) 0.20453(6) 0.61576(15) 0.0372(3) Uani 1 1 d . .
H7 H -0.4986 0.2055 0.5893 0.045 Uiso 1 1 calc R U
C8 C -0.30791(14) 0.14647(6) 0.64368(13) 0.0311(3) Uani 1 1 d . .
H8 H -0.3660 0.1079 0.6357 0.037 Uiso 1 1 calc R U
C9 C 0.18341(13) 0.02776(5) 0.79899(12) 0.0285(2) Uani 1 1 d . .
H9 H 0.1267 -0.0111 0.7917 0.034 Uiso 1 1 calc R U
C10 C 0.34714(14) 0.02650(6) 0.84571(13) 0.0332(3) Uani 1 1 d . .
H10 H 0.4015 -0.0130 0.8682 0.040 Uiso 1 1 calc R U
C11 C 0.43006(14) 0.08275(6) 0.85914(13) 0.0341(3) Uani 1 1 d . .
H11 H 0.5418 0.0823 0.8931 0.041 Uiso 1 1 calc R U
C12 C 0.34977(13) 0.14025(5) 0.82292(12) 0.0291(2) Uani 1 1 d . .
H12 H 0.4076 0.1789 0.8329 0.035 Uiso 1 1 calc R U
C13 C 0.18609(12) 0.25273(5) 0.69300(12) 0.0269(2) Uani 1 1 d . .
C14 C 0.25697(16) 0.29788(6) 0.79658(14) 0.0366(3) Uani 1 1 d . .
H14 H 0.2487 0.2948 0.8914 0.044 Uiso 1 1 calc R U
C15 C 0.34029(17) 0.34769(6) 0.76117(17) 0.0456(3) Uani 1 1 d . .
H15 H 0.3901 0.3786 0.8321 0.055 Uiso 1 1 calc R U
C16 C 0.35093(16) 0.35237(6) 0.62350(17) 0.0448(3) Uani 1 1 d . .
H16 H 0.4086 0.3864 0.5998 0.054 Uiso 1 1 calc R U
C17 C 0.27829(16) 0.30792(7) 0.52019(16) 0.0429(3) Uani 1 1 d . .
H17 H 0.2850 0.3116 0.4249 0.052 Uiso 1 1 calc R U
C18 C 0.19548(14) 0.25792(6) 0.55462(13) 0.0338(3) Uani 1 1 d . .
H18 H 0.1452 0.2272 0.4831 0.041 Uiso 1 1 calc R U
C19 C -0.14965(13) 0.02752(5) 0.69745(13) 0.0287(2) Uani 1 1 d . .
C20 C -0.19654(16) -0.00283(6) 0.56497(14) 0.0374(3) Uani 1 1 d . .
H20 H -0.1712 0.0150 0.4853 0.045 Uiso 1 1 calc R U
C21 C -0.28054(18) -0.05934(7) 0.54826(15) 0.0438(3) Uani 1 1 d . .
H21 H -0.3127 -0.0803 0.4571 0.053 Uiso 1 1 calc R U
C22 C -0.31773(16) -0.08527(6) 0.66392(15) 0.0412(3) Uani 1 1 d . .
H22 H -0.3762 -0.1239 0.6520 0.049 Uiso 1 1 calc R U
C23 C -0.27010(16) -0.05518(6) 0.79692(14) 0.0375(3) Uani 1 1 d . .
H23 H -0.2950 -0.0732 0.8767 0.045 Uiso 1 1 calc R U
C24 C -0.18574(14) 0.00154(6) 0.81400(13) 0.0325(3) Uani 1 1 d . .
H24 H -0.1530 0.0224 0.9053 0.039 Uiso 1 1 calc R U
N1 N 0.10481(11) 0.19950(4) 0.72916(12) 0.0313(2) Uani 1 1 d . .
N2 N -0.06331(11) 0.08612(4) 0.71303(12) 0.0335(2) Uani 1 1 d . .

loop_
_atom_site_aniso_label
_atom_site_aniso_U_11
_atom_site_aniso_U_22
_atom_site_aniso_U_33
_atom_site_aniso_U_23
_atom_site_aniso_U_13
_atom_site_aniso_U_12
C1 0.0243(5) 0.0255(5) 0.0265(5) -0.0017(4) 0.0095(4) 0.0004(4)
C2 0.0252(5) 0.0247(5) 0.0258(5) 0.0000(4) 0.0089(4) 0.0006(4)
C3 0.0238(5) 0.0247(5) 0.0249(5) 0.0003(4) 0.0068(4) -0.0007(4)
C4 0.0258(5) 0.0222(5) 0.0262(5) -0.0002(4) 0.0080(4) -0.0002(4)
C5 0.0314(6) 0.0244(5) 0.0395(6) -0.0023(4) 0.0144(5) 0.0016(4)
C6 0.0323(6) 0.0304(6) 0.0524(8) 0.0017(5) 0.0168(6) 0.0083(5)
C7 0.0256(6) 0.0384(7) 0.0495(7) 0.0021(5) 0.0146(5) 0.0041(5)
C8 0.0266(6) 0.0302(6) 0.0373(6) 0.0010(5) 0.0114(5) -0.0015(4)
C9 0.0309(6) 0.0231(5) 0.0304(5) 0.0017(4) 0.0081(4) -0.0006(4)
C10 0.0319(6) 0.0278(6) 0.0371(6) 0.0051(5) 0.0069(5) 0.0062(5)
C11 0.0247(5) 0.0357(6) 0.0389(6) 0.0044(5) 0.0058(5) 0.0019(5)
C12 0.0256(5) 0.0271(6) 0.0331(6) 0.0012(4) 0.0071(4) -0.0028(4)
C13 0.0231(5) 0.0219(5) 0.0348(6) 0.0037(4) 0.0079(4) 0.0014(4)
C14 0.0440(7) 0.0286(6) 0.0357(6) -0.0004(5) 0.0105(5) -0.0052(5)
C15 0.0453(8) 0.0260(6) 0.0615(9) -0.0019(6) 0.0108(7) -0.0082(5)
C16 0.0368(7) 0.0296(6) 0.0742(10) 0.0175(6) 0.0263(7) 0.0040(5)
C17 0.0428(7) 0.0459(8) 0.0469(7) 0.0179(6) 0.0239(6) 0.0137(6)
C18 0.0303(6) 0.0362(6) 0.0338(6) 0.0009(5) 0.0084(5) 0.0057(5)
C19 0.0248(5) 0.0227(5) 0.0375(6) 0.0008(4) 0.0082(4) -0.0018(4)
C20 0.0434(7) 0.0363(7) 0.0343(6) 0.0009(5) 0.0146(5) -0.0082(5)
C21 0.0544(8) 0.0385(7) 0.0367(7) -0.0084(5) 0.0116(6) -0.0141(6)
C22 0.0433(7) 0.0301(6) 0.0475(7) 0.0002(5) 0.0102(6) -0.0133(5)
C23 0.0409(7) 0.0348(6) 0.0394(7) 0.0064(5) 0.0163(5) -0.0036(5)
C24 0.0334(6) 0.0311(6) 0.0327(6) -0.0027(5) 0.0097(5) -0.0012(5)
N1 0.0234(5) 0.0209(4) 0.0483(6) 0.0050(4) 0.0095(4) -0.0004(4)
N2 0.0236(5) 0.0217(5) 0.0518(6) 0.0025(4) 0.0069(4) -0.0020(4)

loop_
_atom_type_symbol
_atom_type_description
_atom_type_scat_dispersion_real
_atom_type_scat_dispersion_imag
_atom_type_scat_source
C C 0.0033 0.0016 'International Tables Vol C Tables 4.2.6.8 and 6.1.1.4'
H H 0.0000 0.0000 'International Tables Vol C Tables 4.2.6.8 and 6.1.1.4'
N N 0.0061 0.0033 'International Tables Vol C Tables 4.2.6.8 and 6.1.1.4'

loop_
_geom_angle_atom_site_label_1
_geom_angle_atom_site_label_2
_geom_angle_atom_site_label_3
_geom_angle
C5 C1 N1 121.01(10)
C5 C1 C2 119.33(10)
N1 C1 C2 119.65(9)
C8 C2 N2 121.40(10)
C8 C2 C1 119.31(10)
N2 C2 C1 119.30(9)
C9 C3 N2 121.35(10)
C9 C3 C4 119.20(10)
N2 C3 C4 119.42(9)
C12 C4 N1 121.46(10)
C12 C4 C3 119.01(10)
N1 C4 C3 119.52(9)
C1 C5 C6 120.78(11)
C1 C5 H5 119.6
C6 C5 H5 119.6
C7 C6 C5 119.81(11)
C7 C6 H6 120.1
C5 C6 H6 120.1
C6 C7 C8 120.09(11)
C6 C7 H7 120.0
C8 C7 H7 120.0
C2 C8 C7 120.68(11)
C2 C8 H8 119.7
C7 C8 H8 119.7
C3 C9 C10 121.10(10)
C3 C9 H9 119.4
C10 C9 H9 119.4
C11 C10 C9 119.72(11)
C11 C10 H10 120.1
C9 C10 H10 120.1
C10 C11 C12 119.80(11)
C10 C11 H11 120.1
C12 C11 H11 120.1
C4 C12 C11 121.10(10)
C4 C12 H12 119.5
C11 C12 H12 119.5
C18 C13 C14 120.20(11)
C18 C13 N1 119.44(11)
C14 C13 N1 120.35(11)
C13 C14 C15 119.55(12)
C13 C14 H14 120.2
C15 C14 H14 120.2
C16 C15 C14 120.12(13)
C16 C15 H15 119.9
C14 C15 H15 119.9
C17 C16 C15 120.16(12)
C17 C16 H16 119.9
C15 C16 H16 119.9
C16 C17 C18 120.15(13)
C16 C17 H17 119.9
C18 C17 H17 119.9
C13 C18 C17 119.81(12)
C13 C18 H18 120.1
C17 C18 H18 120.1
C20 C19 C24 120.22(10)
C20 C19 N2 119.33(10)
C24 C19 N2 120.45(10)
C19 C20 C21 119.93(11)
C19 C20 H20 120.0
C21 C20 H20 120.0
C22 C21 C20 120.10(12)
C22 C21 H21 120.0
C20 C21 H21 120.0
C21 C22 C23 120.09(11)
C21 C22 H22 120.0
C23 C22 H22 120.0
C22 C23 C24 119.93(11)
C22 C23 H23 120.0
C24 C23 H23 120.0
C19 C24 C23 119.73(11)
C19 C24 H24 120.1
C23 C24 H24 120.1
C4 N1 C1 120.60(9)
C4 N1 C13 118.92(9)
C1 N1 C13 119.17(9)
C2 N2 C3 120.92(9)
C2 N2 C19 119.52(9)
C3 N2 C19 119.51(9)

loop_
_geom_bond_atom_site_label_1
_geom_bond_atom_site_label_2
_geom_bond_distance
C1 C5 1.3840(15)
C1 N1 1.4031(14)
C1 C2 1.4087(15)
C2 C8 1.3876(15)
C2 N2 1.4020(14)
C3 C9 1.3847(15)
C3 N2 1.4038(14)
C3 C4 1.4085(15)
C4 C12 1.3878(15)
C4 N1 1.4022(14)
C5 C6 1.3948(17)
C5 H5 0.9500
C6 C7 1.3756(18)
C6 H6 0.9500
C7 C8 1.3904(17)
C7 H7 0.9500
C8 H8 0.9500
C9 C10 1.3916(16)
C9 H9 0.9500
C10 C11 1.3766(17)
C10 H10 0.9500
C11 C12 1.3900(16)
C11 H11 0.9500
C12 H12 0.9500
C13 C18 1.3788(16)
C13 C14 1.3824(16)
C13 N1 1.4339(14)
C14 C15 1.3872(18)
C14 H14 0.9500
C15 C16 1.375(2)
C15 H15 0.9500
C16 C17 1.375(2)
C16 H16 0.9500
C17 C18 1.3833(18)
C17 H17 0.9500
C18 H18 0.9500
C19 C20 1.3790(17)
C19 C24 1.3838(16)
C19 N2 1.4328(14)
C20 C21 1.3841(18)
C20 H20 0.9500
C21 C22 1.3804(19)
C21 H21 0.9500
C22 C23 1.3808(19)
C22 H22 0.9500
C23 C24 1.3892(17)
C23 H23 0.9500
C24 H24 0.9500

loop_
_geom_torsion_atom_site_label_1
_geom_torsion_atom_site_label_2
_geom_torsion_atom_site_label_3
_geom_torsion_atom_site_label_4
_geom_torsion
C5 C1 C2 C8 1.07(16)
N1 C1 C2 C8 -178.59(10)
C5 C1 C2 N2 -179.20(10)
N1 C1 C2 N2 1.14(16)
C9 C3 C4 C12 -2.36(16)
N2 C3 C4 C12 179.53(10)
C9 C3 C4 N1 176.79(10)
N2 C3 C4 N1 -1.32(16)
N1 C1 C5 C6 179.10(11)
C2 C1 C5 C6 -0.56(17)
C1 C5 C6 C7 -0.10(19)
C5 C6 C7 C8 0.2(2)
N2 C2 C8 C7 179.33(11)
C1 C2 C8 C7 -0.94(17)
C6 C7 C8 C2 0.29(19)
N2 C3 C9 C10 178.73(11)
C4 C3 C9 C10 0.66(17)
C3 C9 C10 C11 1.25(18)
C9 C10 C11 C12 -1.42(18)
N1 C4 C12 C11 -176.91(11)
C3 C4 C12 C11 2.22(17)
C10 C11 C12 C4 -0.32(18)
C18 C13 C14 C15 -1.31(18)
N1 C13 C14 C15 177.50(11)
C13 C14 C15 C16 0.6(2)
C14 C15 C16 C17 0.4(2)
C15 C16 C17 C18 -0.7(2)
C14 C13 C18 C17 1.04(17)
N1 C13 C18 C17 -177.78(10)
C16 C17 C18 C13 -0.05(18)
C24 C19 C20 C21 0.27(19)
N2 C19 C20 C21 -179.75(12)
C19 C20 C21 C22 0.1(2)
C20 C21 C22 C23 -0.5(2)
C21 C22 C23 C24 0.5(2)
C20 C19 C24 C23 -0.28(18)
N2 C19 C24 C23 179.74(11)
C22 C23 C24 C19 -0.11(19)
C12 C4 N1 C1 -173.45(10)
C3 C4 N1 C1 7.42(16)
C12 C4 N1 C13 19.72(16)
C3 C4 N1 C13 -159.41(10)
C5 C1 N1 C4 173.01(10)
C2 C1 N1 C4 -7.34(16)
C5 C1 N1 C13 -20.19(16)
C2 C1 N1 C13 159.46(10)
C18 C13 N1 C4 85.30(13)
C14 C13 N1 C4 -93.53(14)
C18 C13 N1 C1 -81.72(13)
C14 C13 N1 C1 99.45(13)
C8 C2 N2 C3 -175.33(10)
C1 C2 N2 C3 4.95(16)
C8 C2 N2 C19 2.43(17)
C1 C2 N2 C19 -177.30(10)
C9 C3 N2 C2 177.07(10)
C4 C3 N2 C2 -4.86(16)
C9 C3 N2 C19 -0.68(17)
C4 C3 N2 C19 177.38(10)
C20 C19 N2 C2 88.36(14)
C24 C19 N2 C2 -91.66(14)
C20 C19 N2 C3 -93.85(14)
C24 C19 N2 C3 86.13(14)
